data_7001360
loop_
_publ_author_name
'Moriuchi, Toshiyuki'
'Fujiwara, Takashi'
'Hirao, Toshikazu'

_publ_section_title
;
 \b-Turn-structure-assembled palladium complexes by
 complexation-induced self-organization of ferrocene--dipeptide
 conjugates
;
_journal_issue 22
_journal_name_full 'Dalton Transactions'
_journal_page_first 4286
_journal_page_last 4288
_journal_paper_doi 10.1039/b817652c
_journal_year 2009
_chemical_formula_moiety 'C25 H28 Cl2 Fe N4 O3 '
_chemical_formula_sum 'C25 H28 Cl2 Fe N4 O3'
_chemical_formula_weight 559.27
_space_group_IT_number 4
_symmetry_cell_setting monoclinic
_symmetry_Int_Tables_number 4
_symmetry_space_group_name_Hall 'P 2yb'
_symmetry_space_group_name_H-M 'P 1 21 1'
_cell_angle_alpha 90
_cell_angle_beta 93.298(1)
_cell_angle_gamma 90
_cell_formula_units_Z 2
_cell_length_a 10.2083(6)
_cell_length_b 9.6645(8)
_cell_length_c 12.949(1)
_cell_measurement_reflns_used 12505
_cell_measurement_temperature 277.2
_cell_measurement_theta_max 27.5
_cell_measurement_theta_min 2.0
_cell_volume 1275.41(16)
_computing_cell_refinement PROCESS-AUTO
_computing_data_collection PROCESS-AUTO
_computing_data_reduction 'teXsan Ver. 1.11'
_computing_publication_material 'teXsan Ver. 1.11'
_computing_structure_refinement SHELXL97
_computing_structure_solution SIR92
_diffrn_detector_area_resol_mean 5.00
_diffrn_measurement_device_type 'Rigaku RAXIS-RAPID Imaging Plate'
_diffrn_measurement_method \w
_diffrn_radiation_type 'Mo K\a'
_diffrn_radiation_wavelength 0.7107
_diffrn_reflns_av_R_equivalents 0.033
_diffrn_reflns_limit_h_max 13
_diffrn_reflns_limit_h_min -13
_diffrn_reflns_limit_k_max 12
_diffrn_reflns_limit_k_min -12
_diffrn_reflns_limit_l_max 16
_diffrn_reflns_limit_l_min -15
_diffrn_reflns_number 11804
_diffrn_reflns_theta_max 27.48
_exptl_absorpt_coefficient_mu 0.834
_exptl_absorpt_correction_T_max 0.920
_exptl_absorpt_correction_T_min 0.696
_exptl_absorpt_correction_type multi-scan
_exptl_absorpt_process_details '(Higashi, 1995)'
_exptl_crystal_colour orange
_exptl_crystal_density_diffrn 1.456
_exptl_crystal_density_method 'not measured'
_exptl_crystal_description block
_exptl_crystal_size_max 0.450
_exptl_crystal_size_mid 0.300
_exptl_crystal_size_min 0.100
_refine_diff_density_max 0.57
_refine_diff_density_min -0.37
_refine_ls_abs_structure_Flack 0.01(2)
_refine_ls_extinction_coef 0.0000
_refine_ls_extinction_expression Fc^*^=kFc[1+0.001xFc^2^\l^3^/sin(2\q)]^-1/4^
_refine_ls_extinction_method SHELXL
_refine_ls_goodness_of_fit_ref 1.137
_refine_ls_number_parameters 324
_refine_ls_number_reflns 5105
_refine_ls_R_factor_gt 0.0507
_refine_ls_shift/su_max 0.0530
_refine_ls_structure_factor_coef Fsqd
_refine_ls_weighting_details 'w = 1/[\s^2^(Fo^2^) + (0.1000P)^2^+0.0000P] where P=(Fo^2^+2Fc^2^)/3'
_refine_ls_weighting_scheme calc
_refine_ls_wR_factor_ref 0.1461
_reflns_number_gt 5105
_reflns_number_total 5712
_reflns_threshold_expression >2.0sigma(I)
_cod_data_source_file b817652c.txt
_cod_data_source_block fujiwara6211
_cod_depositor_comments
;
The following automatic conversions were performed:
data name '_geom_hbond_site_distance_dh' replaced with
'_geom_hbond_distance_DH' as specified in the replacement file
'/home/antanas/src/cod-tools/trunk/data/replacement-values/replacement_tags.lst'.

data
name '_geom_hbond_site_distance_ha' replaced with
'_geom_hbond_distance_HA' as specified in the replacement file
'/home/antanas/src/cod-tools/trunk/data/replacement-values/replacement_tags.lst'.

data
name '_geom_hbond_site_distance_da' replaced with
'_geom_hbond_distance_DA' as specified in the replacement file
'/home/antanas/src/cod-tools/trunk/data/replacement-values/replacement_tags.lst'.

Automatic conversion script
Id: cif_correct_tags 5005 2017-03-03 11:38:54Z antanas 
;
_cod_original_cell_volume 1275.4(2)
_cod_original_formula_sum 'C25 H28 Cl2 Fe N4 O3 '
_cod_database_code 7001360

loop_
_symmetry_equiv_pos_as_xyz
x,y,z
-x,1/2+y,-z

loop_
_atom_site_label
_atom_site_type_symbol
_atom_site_fract_x
_atom_site_fract_y
_atom_site_fract_z
_atom_site_U_iso_or_equiv
_atom_site_adp_type
_atom_site_occupancy
_atom_site_calc_flag
_atom_site_refinement_flags
_atom_site_disorder_assembly
_atom_site_disorder_group
Fe(1) Fe 0.85696(4) 0.73324(5) 0.53629(3) 0.0404(1) Uani 1.00 d . . .
Cl(1) Cl 0.8420(2) 0.6648(4) 1.1169(2) 0.1334(9) Uani 1.00 d . . .
Cl(2) Cl 0.9857(2) 0.8146(3) 0.9667(2) 0.1260(8) Uani 1.00 d . . .
O(1) O 0.5008(2) 0.6575(3) 0.6148(2) 0.0455(5) Uani 1.00 d . . .
O(2) O 0.6274(2) 0.7866(3) 0.8456(2) 0.0491(6) Uani 1.00 d . . .
O(3) O 0.6153(4) 0.4275(4) 0.9696(2) 0.0734(9) Uani 1.00 d . . .
N(1) N 0.5556(3) 0.8802(3) 0.6410(2) 0.0405(6) Uani 1.00 d . . .
N(2) N 0.4244(3) 0.6991(3) 0.8443(2) 0.0389(6) Uani 1.00 d . . .
N(3) N 0.5723(3) 0.4718(3) 0.7988(2) 0.0450(6) Uani 1.00 d . . .
N(4) N 0.7843(4) 0.1623(5) 0.6549(3) 0.070(1) Uani 1.00 d . . .
C(1) C 0.6617(3) 0.7506(4) 0.5096(2) 0.0423(7) Uani 1.00 d . . .
C(2) C 0.7049(4) 0.6257(4) 0.4651(3) 0.0471(9) Uani 1.00 d . . .
C(3) C 0.7974(4) 0.6605(5) 0.3927(3) 0.0525(10) Uani 1.00 d . . .
C(4) C 0.8112(4) 0.8064(5) 0.3897(3) 0.0519(10) Uani 1.00 d . . .
C(5) C 0.7264(4) 0.8630(4) 0.4622(3) 0.0427(8) Uani 1.00 d . . .
C(6) C 0.5668(3) 0.7577(3) 0.5930(2) 0.0395(7) Uani 1.00 d . . .
C(7A) C 0.4694(3) 0.8910(4) 0.7268(3) 0.0413(7) Uani 1.00 d . . .
C(7B) C 0.4768(4) 1.0360(4) 0.7732(3) 0.0512(8) Uani 1.00 d . . .
C(8) C 0.5121(3) 0.7869(4) 0.8105(2) 0.0400(6) Uani 1.00 d . . .
C(9A) C 0.4611(4) 0.6041(4) 0.9292(3) 0.0468(8) Uani 1.00 d . . .
C(9B) C 0.3281(5) 0.5418(6) 0.9560(4) 0.069(1) Uani 1.00 d . . .
C(9C) C 0.2446(5) 0.5530(7) 0.8586(5) 0.080(1) Uani 1.00 d . . .
C(9D) C 0.2843(4) 0.6852(5) 0.8085(4) 0.063(1) Uani 1.00 d . . .
C(10) C 0.5583(4) 0.4933(4) 0.9012(3) 0.0471(8) Uani 1.00 d . . .
C(11) C 0.6488(3) 0.3709(3) 0.7538(3) 0.0395(6) Uani 1.00 d . . .
C(12) C 0.6236(4) 0.3434(4) 0.6490(3) 0.0444(7) Uani 1.00 d . . .
C(13) C 0.6929(4) 0.2394(6) 0.6040(3) 0.0553(8) Uani 1.00 d . . .
C(14) C 0.8079(5) 0.1934(5) 0.7535(4) 0.069(1) Uani 1.00 d . . .
C(15) C 0.7471(4) 0.2959(5) 0.8060(3) 0.0554(9) Uani 1.00 d . . .
C(16) C 0.8939(4) 0.7295(9) 0.6926(3) 0.071(1) Uani 1.00 d . . .
C(17) C 0.9567(5) 0.8438(6) 0.6500(4) 0.064(1) Uani 1.00 d . . .
C(18) C 1.0433(4) 0.7943(6) 0.5783(4) 0.062(1) Uani 1.00 d . . .
C(19) C 1.0365(4) 0.6489(6) 0.5754(4) 0.058(1) Uani 1.00 d . . .
C(20) C 0.9432(5) 0.6076(6) 0.6460(4) 0.066(1) Uani 1.00 d . . .
C(21) C 0.8715(4) 0.6824(5) 0.9857(3) 0.087(2) Uani 1.00 d . . .
H(1) H 0.6777 0.5349 0.4820 0.0565 Uiso 1.00 calc . . .
H(2) H 0.8443 0.5964 0.3532 0.0631 Uiso 1.00 calc . . .
H(3) H 0.8677 0.8570 0.3478 0.0623 Uiso 1.00 calc . . .
H(4) H 0.7152 0.9584 0.4767 0.0512 Uiso 1.00 calc . . .
H(5) H 0.621(3) 0.950(2) 0.633(2) 0.0547(1) Uiso 1.00 calc . . .
H(6) H 0.3817 0.8719 0.7025 0.0496 Uiso 1.00 calc . . .
H(7) H 0.5644 1.0549 0.7978 0.0615 Uiso 1.00 calc . . .
H(8) H 0.4501 1.1019 0.7218 0.0615 Uiso 1.00 calc . . .
H(9) H 0.4205 1.0416 0.8290 0.0615 Uiso 1.00 calc . . .
H(10) H 0.4967 0.6555 0.9867 0.0562 Uiso 1.00 calc . . .
H(11) H 0.3382 0.4478 0.9764 0.0827 Uiso 1.00 calc . . .
H(12) H 0.2912 0.5928 1.0099 0.0827 Uiso 1.00 calc . . .
H(13) H 0.2594 0.4764 0.8148 0.0956 Uiso 1.00 calc . . .
H(14) H 0.1545 0.5561 0.8733 0.0956 Uiso 1.00 calc . . .
H(15) H 0.2342 0.7610 0.8311 0.0753 Uiso 1.00 calc . . .
H(16) H 0.2747 0.6786 0.7352 0.0753 Uiso 1.00 calc . . .
H(17) H 0.536(3) 0.540(2) 0.7529(9) 0.0474(1) Uiso 1.00 calc . . .
H(18) H 0.5597 0.3953 0.6093 0.0533 Uiso 1.00 calc . . .
H(19) H 0.6748 0.2214 0.5325 0.0664 Uiso 1.00 calc . . .
H(20) H 0.8725 0.1401 0.7912 0.0823 Uiso 1.00 calc . . .
H(21) H 0.7718 0.3149 0.8764 0.0664 Uiso 1.00 calc . . .
H(22) H 0.8303 0.7328 0.7433 0.0849 Uiso 1.00 calc . . .
H(23) H 0.9424 0.9382 0.6664 0.0765 Uiso 1.00 calc . . .
H(24) H 1.0973 0.8500 0.5378 0.0739 Uiso 1.00 calc . . .
H(25) H 1.0853 0.5895 0.5336 0.0696 Uiso 1.00 calc . . .
H(26) H 0.9183 0.5152 0.6603 0.0788 Uiso 1.00 calc . . .
H(27) H 0.9048 0.5976 0.9610 0.1048 Uiso 1.00 calc . . .
H(28) H 0.7914 0.7041 0.9482 0.1048 Uiso 1.00 calc . . .

loop_
_atom_site_aniso_label
_atom_site_aniso_U_11
_atom_site_aniso_U_22
_atom_site_aniso_U_33
_atom_site_aniso_U_12
_atom_site_aniso_U_13
_atom_site_aniso_U_23
Fe(1) 0.0415(2) 0.0454(2) 0.0343(2) 0.0049(2) 0.0033(1) -0.0019(2)
Cl(1) 0.110(1) 0.209(3) 0.082(1) -0.018(1) 0.0073(9) 0.016(1)
Cl(2) 0.105(1) 0.186(2) 0.087(1) -0.034(1) 0.0090(9) -0.019(1)
O(1) 0.050(1) 0.047(1) 0.040(1) -0.008(1) 0.0048(9) 0.002(1)
O(2) 0.042(1) 0.056(1) 0.048(1) 0.0009(10) -0.0074(10) 0.006(1)
O(3) 0.108(2) 0.073(2) 0.039(2) 0.034(2) 0.000(1) 0.010(1)
N(1) 0.044(1) 0.039(1) 0.039(1) 0.001(1) 0.009(1) 0.003(1)
N(2) 0.040(1) 0.045(2) 0.032(1) -0.0013(9) 0.0045(9) 0.0021(10)
N(3) 0.063(2) 0.039(1) 0.033(1) 0.009(1) -0.001(1) 0.002(1)
N(4) 0.079(3) 0.070(2) 0.061(2) 0.027(2) 0.006(2) -0.004(2)
C(1) 0.044(1) 0.050(2) 0.032(1) 0.001(1) -0.001(1) 0.003(1)
C(2) 0.057(2) 0.052(2) 0.033(2) -0.005(2) 0.001(1) -0.006(1)
C(3) 0.061(2) 0.063(3) 0.033(2) -0.001(2) 0.003(2) -0.006(2)
C(4) 0.054(2) 0.064(3) 0.039(2) -0.003(2) 0.013(2) 0.005(2)
C(5) 0.045(2) 0.044(2) 0.039(2) 0.001(1) 0.003(1) 0.008(1)
C(6) 0.039(1) 0.048(2) 0.031(1) 0.004(1) -0.0010(10) 0.007(1)
C(7A) 0.038(2) 0.045(2) 0.041(2) 0.008(1) 0.003(1) 0.005(1)
C(7B) 0.063(2) 0.045(2) 0.047(2) 0.014(2) 0.011(2) 0.003(2)
C(8) 0.049(2) 0.039(1) 0.032(1) 0.004(1) 0.005(1) 0.000(1)
C(9A) 0.060(2) 0.047(2) 0.034(2) -0.001(1) 0.007(1) 0.004(1)
C(9B) 0.074(3) 0.077(3) 0.057(2) -0.008(2) 0.021(2) 0.017(2)
C(9C) 0.063(3) 0.087(4) 0.089(4) -0.028(2) 0.000(2) 0.021(3)
C(9D) 0.038(2) 0.086(3) 0.064(2) -0.008(2) 0.003(2) 0.012(2)
C(10) 0.058(2) 0.049(2) 0.035(2) 0.000(1) 0.002(1) 0.006(1)
C(11) 0.046(2) 0.034(1) 0.038(2) -0.003(1) 0.001(1) 0.002(1)
C(12) 0.053(2) 0.042(2) 0.038(2) 0.002(1) 0.001(1) 0.002(1)
C(13) 0.065(2) 0.054(2) 0.046(2) 0.009(2) 0.006(1) -0.005(2)
C(14) 0.072(3) 0.071(3) 0.063(3) 0.029(2) -0.002(2) 0.002(2)
C(15) 0.059(2) 0.059(2) 0.047(2) 0.009(2) -0.009(2) 0.003(2)
C(16) 0.052(2) 0.125(4) 0.035(2) 0.018(3) -0.004(1) 0.000(3)
C(17) 0.057(3) 0.073(3) 0.059(3) 0.007(2) -0.012(2) -0.021(2)
C(18) 0.035(2) 0.080(3) 0.069(3) 0.005(2) -0.004(2) -0.003(2)
C(19) 0.052(2) 0.063(3) 0.059(2) 0.015(2) 0.007(2) -0.001(2)
C(20) 0.059(3) 0.082(3) 0.056(3) 0.003(2) -0.006(2) 0.018(2)
C(21) 0.065(3) 0.125(5) 0.071(3) 0.012(3) -0.016(2) -0.005(3)

loop_
_atom_type_symbol
_atom_type_description
_atom_type_scat_dispersion_real
_atom_type_scat_dispersion_imag
_atom_type_scat_source
C C 0.003 0.002
;International Tables for Crystallography
(1992, Vol. C, Tables 4.2.6.8 and 6.1.1.4)
;
H H 0.000 0.000
;International Tables for Crystallography
(1992, Vol. C, Table 6.1.1.4)
;
O O 0.011 0.006
;International Tables for Crystallography
(1992, Vol. C, Tables 4.2.6.8 and 6.1.1.4)
;
N N 0.006 0.003
;International Tables for Crystallography
(1992, Vol. C, Tables 4.2.6.8 and 6.1.1.4)
;
Fe Fe 0.346 0.844
;International Tables for Crystallography
(1992, Vol. C, Tables 4.2.6.8 and 6.1.1.4)
;
Cl Cl 0.148 0.159
;International Tables for Crystallography
(1992, Vol. C, Tables 4.2.6.8 and 6.1.1.4)
;

loop_
_geom_angle_atom_site_label_1
_geom_angle_atom_site_label_2
_geom_angle_atom_site_label_3
_geom_angle
_geom_angle_site_symmetry_1
_geom_angle_site_symmetry_2
_geom_angle_site_symmetry_3
_geom_angle_publ_flag
C(1) Fe(1) C(2) 41.0(2) . . . yes
C(1) Fe(1) C(3) 68.5(2) . . . yes
C(1) Fe(1) C(4) 69.0(2) . . . yes
C(1) Fe(1) C(5) 41.4(2) . . . yes
C(1) Fe(1) C(16) 107.3(1) . . . yes
C(1) Fe(1) C(17) 121.9(2) . . . yes
C(1) Fe(1) C(18) 157.5(2) . . . yes
C(1) Fe(1) C(19) 160.5(2) . . . yes
C(1) Fe(1) C(20) 123.8(2) . . . yes
C(2) Fe(1) C(3) 40.3(2) . . . yes
C(2) Fe(1) C(4) 68.4(2) . . . yes
C(2) Fe(1) C(5) 68.9(2) . . . yes
C(2) Fe(1) C(16) 122.1(2) . . . yes
C(2) Fe(1) C(17) 157.8(2) . . . yes
C(2) Fe(1) C(18) 160.4(2) . . . yes
C(2) Fe(1) C(19) 123.8(2) . . . yes
C(2) Fe(1) C(20) 107.4(2) . . . yes
C(3) Fe(1) C(4) 40.4(2) . . . yes
C(3) Fe(1) C(5) 68.3(2) . . . yes
C(3) Fe(1) C(16) 157.6(3) . . . yes
C(3) Fe(1) C(17) 160.7(2) . . . yes
C(3) Fe(1) C(18) 124.5(2) . . . yes
C(3) Fe(1) C(19) 107.7(2) . . . yes
C(3) Fe(1) C(20) 121.6(2) . . . yes
C(4) Fe(1) C(5) 40.7(2) . . . yes
C(4) Fe(1) C(16) 160.6(3) . . . yes
C(4) Fe(1) C(17) 124.3(2) . . . yes
C(4) Fe(1) C(18) 107.8(2) . . . yes
C(4) Fe(1) C(19) 121.3(2) . . . yes
C(4) Fe(1) C(20) 156.7(2) . . . yes
C(5) Fe(1) C(16) 124.0(2) . . . yes
C(5) Fe(1) C(17) 107.7(2) . . . yes
C(5) Fe(1) C(18) 121.7(2) . . . yes
C(5) Fe(1) C(19) 156.7(2) . . . yes
C(5) Fe(1) C(20) 161.1(2) . . . yes
C(16) Fe(1) C(17) 40.3(3) . . . yes
C(16) Fe(1) C(18) 67.9(2) . . . yes
C(16) Fe(1) C(19) 68.6(2) . . . yes
C(16) Fe(1) C(20) 41.1(3) . . . yes
C(17) Fe(1) C(18) 40.2(2) . . . yes
C(17) Fe(1) C(19) 68.1(2) . . . yes
C(17) Fe(1) C(20) 68.3(2) . . . yes
C(18) Fe(1) C(19) 40.4(2) . . . yes
C(18) Fe(1) C(20) 68.0(2) . . . yes
C(19) Fe(1) C(20) 40.7(2) . . . yes
C(6) N(1) C(7A) 119.1(3) . . . yes
C(8) N(2) C(9A) 120.1(3) . . . yes
C(8) N(2) C(9D) 127.7(3) . . . yes
C(9A) N(2) C(9D) 112.2(3) . . . yes
C(10) N(3) C(11) 127.4(3) . . . yes
C(13) N(4) C(14) 115.7(4) . . . yes
Fe(1) C(1) C(2) 70.7(2) . . . yes
Fe(1) C(1) C(5) 70.0(2) . . . yes
Fe(1) C(1) C(6) 123.9(2) . . . yes
C(2) C(1) C(5) 108.0(3) . . . yes
C(2) C(1) C(6) 124.3(3) . . . yes
C(5) C(1) C(6) 127.7(4) . . . yes
Fe(1) C(2) C(1) 68.3(2) . . . yes
Fe(1) C(2) C(3) 70.0(2) . . . yes
C(1) C(2) C(3) 107.7(4) . . . yes
Fe(1) C(3) C(2) 69.7(2) . . . yes
Fe(1) C(3) C(4) 70.0(2) . . . yes
C(2) C(3) C(4) 109.1(4) . . . yes
Fe(1) C(4) C(3) 69.5(2) . . . yes
Fe(1) C(4) C(5) 68.7(2) . . . yes
C(3) C(4) C(5) 107.4(4) . . . yes
Fe(1) C(5) C(1) 68.6(2) . . . yes
Fe(1) C(5) C(4) 70.5(2) . . . yes
C(1) C(5) C(4) 107.8(4) . . . yes
O(1) C(6) N(1) 121.9(3) . . . yes
O(1) C(6) C(1) 121.3(3) . . . yes
N(1) C(6) C(1) 116.8(3) . . . yes
N(1) C(7A) C(7B) 110.3(3) . . . yes
N(1) C(7A) C(8) 109.5(3) . . . yes
C(7B) C(7A) C(8) 108.6(3) . . . yes
O(2) C(8) N(2) 121.6(3) . . . yes
O(2) C(8) C(7A) 119.3(3) . . . yes
N(2) C(8) C(7A) 119.1(3) . . . yes
N(2) C(9A) C(9B) 102.9(3) . . . yes
N(2) C(9A) C(10) 113.9(3) . . . yes
C(9B) C(9A) C(10) 112.0(3) . . . yes
C(9A) C(9B) C(9C) 104.5(4) . . . yes
C(9B) C(9C) C(9D) 105.9(4) . . . yes
N(2) C(9D) C(9C) 102.8(4) . . . yes
O(3) C(10) N(3) 124.0(4) . . . yes
O(3) C(10) C(9A) 119.3(3) . . . yes
N(3) C(10) C(9A) 116.7(3) . . . yes
N(3) C(11) C(12) 117.6(3) . . . yes
N(3) C(11) C(15) 124.7(3) . . . yes
C(12) C(11) C(15) 117.7(3) . . . yes
C(11) C(12) C(13) 118.8(3) . . . yes
N(4) C(13) C(12) 123.9(4) . . . yes
N(4) C(14) C(15) 125.6(4) . . . yes
C(11) C(15) C(14) 118.2(4) . . . yes
Fe(1) C(16) C(17) 70.0(3) . . . yes
Fe(1) C(16) C(20) 69.2(3) . . . yes
C(17) C(16) C(20) 107.6(4) . . . yes
Fe(1) C(17) C(16) 69.6(3) . . . yes
Fe(1) C(17) C(18) 69.6(3) . . . yes
C(16) C(17) C(18) 108.1(5) . . . yes
Fe(1) C(18) C(17) 70.2(3) . . . yes
Fe(1) C(18) C(19) 70.1(3) . . . yes
C(17) C(18) C(19) 109.1(5) . . . yes
Fe(1) C(19) C(18) 69.5(3) . . . yes
Fe(1) C(19) C(20) 69.2(3) . . . yes
C(18) C(19) C(20) 107.4(5) . . . yes
Fe(1) C(20) C(16) 69.7(3) . . . yes
Fe(1) C(20) C(19) 70.1(3) . . . yes
C(16) C(20) C(19) 107.9(5) . . . yes
Cl(1) C(21) Cl(2) 111.0(3) . . . yes

loop_
_geom_bond_atom_site_label_1
_geom_bond_atom_site_label_2
_geom_bond_distance
_geom_bond_site_symmetry_1
_geom_bond_site_symmetry_2
_geom_bond_publ_flag
Fe(1) C(1) 2.011(3) . . yes
Fe(1) C(2) 2.043(4) . . yes
Fe(1) C(3) 2.047(4) . . yes
Fe(1) C(4) 2.054(4) . . yes
Fe(1) C(5) 2.030(4) . . yes
Fe(1) C(16) 2.038(4) . . yes
Fe(1) C(17) 2.043(5) . . yes
Fe(1) C(18) 2.035(4) . . yes
Fe(1) C(19) 2.043(5) . . yes
Fe(1) C(20) 2.030(5) . . yes
Cl(1) C(21) 1.750(4) . . yes
Cl(2) C(21) 1.756(6) . . yes
O(1) C(6) 1.222(4) . . yes
O(2) C(8) 1.237(4) . . yes
O(3) C(10) 1.212(5) . . yes
N(1) C(6) 1.345(4) . . yes
N(1) C(7A) 1.460(4) . . yes
N(2) C(8) 1.326(4) . . yes
N(2) C(9A) 1.465(4) . . yes
N(2) C(9D) 1.484(5) . . yes
N(3) C(10) 1.358(5) . . yes
N(3) C(11) 1.397(4) . . yes
N(4) C(13) 1.338(6) . . yes
N(4) C(14) 1.320(6) . . yes
C(1) C(2) 1.419(6) . . yes
C(1) C(5) 1.428(6) . . yes
C(1) C(6) 1.493(4) . . yes
C(2) C(3) 1.408(6) . . yes
C(3) C(4) 1.418(7) . . yes
C(4) C(5) 1.421(6) . . yes
C(7A) C(7B) 1.526(5) . . yes
C(7A) C(8) 1.524(5) . . yes
C(9A) C(9B) 1.542(6) . . yes
C(9A) C(10) 1.518(5) . . yes
C(9B) C(9C) 1.484(8) . . yes
C(9C) C(9D) 1.500(8) . . yes
C(11) C(12) 1.392(5) . . yes
C(11) C(15) 1.383(5) . . yes
C(12) C(13) 1.378(6) . . yes
C(14) C(15) 1.371(7) . . yes
C(16) C(17) 1.406(9) . . yes
C(16) C(20) 1.429(9) . . yes
C(17) C(18) 1.402(7) . . yes
C(18) C(19) 1.407(8) . . yes
C(19) C(20) 1.415(7) . . yes

loop_
_geom_contact_atom_site_label_1
_geom_contact_atom_site_label_2
_geom_contact_distance
_geom_contact_site_symmetry_1
_geom_contact_site_symmetry_2
_geom_contact_publ_flag
O(1) C(13) 3.452(4) . 2_656 ?
O(2) C(9B) 3.572(6) . 2_657 ?
O(3) N(2) 3.310(4) . 2_647 ?
O(3) C(8) 3.474(5) . 2_647 ?
O(3) C(9A) 3.494(5) . 2_647 ?
N(1) N(4) 3.587(5) . 1_565 ?
N(4) C(17) 3.548(7) . 1_545 ?
N(4) C(19) 3.590(7) . 2_746 ?
C(1) C(12) 3.580(5) . 2_656 ?
C(6) C(13) 3.576(4) . 2_656 ?

loop_
_geom_hbond_atom_site_label_D
_geom_hbond_atom_site_label_H
_geom_hbond_atom_site_label_A
_geom_hbond_site_symmetry_D
_geom_hbond_site_symmetry_H
_geom_hbond_site_symmetry_A
_geom_hbond_distance_DH
_geom_hbond_distance_HA
_geom_hbond_distance_DA
_geom_hbond_angle_DHA
_geom_hbond_publ_flag
N(3) H(17) O(1) . . . 0.95(2) 2.13(1) 3.039(3) 159(2) no
N(3) H(17) O(2) . . . 0.95(2) 2.80(2) 3.147(4) 102(1) no
N(3) H(17) N(2) . . . 0.95(2) 2.28(2) 2.749(4) 109(1) no
N(1) H(5) N(4) . . 1_565 0.95(2) 2.65(2) 3.587(5) 165(2) no
